data_7035151
loop_
_publ_author_name
'Ochiai, Tatsumi'
'Franz, Daniel'
'Wu, Xiao-Nan'
'Inoue, Shigeyoshi'

_publ_section_title
;
 Isolation of a germanium(ii) cation and a germylene iron carbonyl complex
 utilizing an imidazolin-2-iminato ligand.
;
_journal_issue 24
_journal_name_full 'Dalton transactions (Cambridge, England : 2003)'
_journal_page_first 10952
_journal_page_last 10956
_journal_paper_doi 10.1039/c5dt01554e
_journal_volume 44
_journal_year 2015
_chemical_formula_sum 'C51 H54 B F15 Ge N4 Si2'
_chemical_formula_weight 1147.56
_chemical_name_systematic
; 
 ? 
;
_chemical_properties_physical 'Air-sensitive, Moisture-sensitive'
_space_group_IT_number 2
_symmetry_cell_setting triclinic
_symmetry_space_group_name_Hall '-P 1'
_symmetry_space_group_name_H-M 'P -1'
_atom_sites_solution_hydrogens geom
_atom_sites_solution_primary direct
_atom_sites_solution_secondary difmap
_audit_creation_method
;
CrysAlisPro, Agilent Technologies,
Version 1.171.37.34 (release 22-05-2014 CrysAlis171 .NET)
(compiled May 22 2014,16:03:01)
;
_audit_update_record
;
2015-03-16 deposited with the CCDC.
2015-05-13 downloaded from the CCDC.
;
_cell_angle_alpha 76.511(2)
_cell_angle_beta 72.772(3)
_cell_angle_gamma 88.005(2)
_cell_formula_units_Z 2
_cell_length_a 11.9070(4)
_cell_length_b 14.4773(4)
_cell_length_c 16.6752(5)
_cell_measurement_reflns_used 11235
_cell_measurement_temperature 173(2)
_cell_measurement_theta_max 73.3840
_cell_measurement_theta_min 2.8490
_cell_volume 2667.97(15)
_computing_cell_refinement
;
CrysAlisPro, Agilent Technologies,
Version 1.171.37.34 (release 22-05-2014 CrysAlis171 .NET)
(compiled May 22 2014,16:03:01)
;
_computing_data_collection
;
CrysAlisPro, Agilent Technologies,
Version 1.171.37.34 (release 22-05-2014 CrysAlis171 .NET)
(compiled May 22 2014,16:03:01)
;
_computing_data_reduction
;
CrysAlisPro, Agilent Technologies,
Version 1.171.37.34 (release 22-05-2014 CrysAlis171 .NET)
(compiled May 22 2014,16:03:01)
;
_computing_structure_refinement 'SHELXL-97 (Sheldrick, 1997)'
_computing_structure_solution 'SHELXS-97 (Sheldrick, 1990)'
_diffrn_ambient_temperature 173(2)
_diffrn_measured_fraction_theta_full 0.999
_diffrn_measured_fraction_theta_max 0.999
_diffrn_measurement_device_type 'SuperNova, Single source at offset, Atlas'
_diffrn_radiation_monochromator graphite
_diffrn_radiation_source 'fine-focus sealed tube'
_diffrn_radiation_type CuK\a
_diffrn_radiation_wavelength 1.54184
_diffrn_reflns_av_R_equivalents 0.0182
_diffrn_reflns_av_sigmaI/netI 0.0228
_diffrn_reflns_limit_h_max 14
_diffrn_reflns_limit_h_min -14
_diffrn_reflns_limit_k_max 17
_diffrn_reflns_limit_k_min -12
_diffrn_reflns_limit_l_max 19
_diffrn_reflns_limit_l_min -18
_diffrn_reflns_number 17356
_diffrn_reflns_theta_full 67.49
_diffrn_reflns_theta_max 67.49
_diffrn_reflns_theta_min 2.85
_exptl_absorpt_coefficient_mu 2.021
_exptl_absorpt_correction_T_max 1.00000
_exptl_absorpt_correction_T_min 0.64546
_exptl_absorpt_correction_type multi-scan
_exptl_absorpt_process_details
;
CrysAlisPro, Agilent Technologies,
Version 1.171.37.34 (release 22-05-2014 CrysAlis171 .NET)
(compiled May 22 2014,16:03:01)
Empirical absorption correction using spherical harmonics,
 implemented in SCALE3 ABSPACK scaling algorithm.
;
_exptl_crystal_colour colourless
_exptl_crystal_density_diffrn 1.428
_exptl_crystal_density_method 'not measured'
_exptl_crystal_description rod
_exptl_crystal_F_000 1176
_exptl_crystal_size_max 0.416
_exptl_crystal_size_mid 0.200
_exptl_crystal_size_min 0.062
_refine_diff_density_max 0.453
_refine_diff_density_min -0.572
_refine_diff_density_rms 0.051
_refine_ls_extinction_method none
_refine_ls_goodness_of_fit_ref 1.082
_refine_ls_hydrogen_treatment constr
_refine_ls_matrix_type full
_refine_ls_number_parameters 681
_refine_ls_number_reflns 9601
_refine_ls_number_restraints 0
_refine_ls_restrained_S_all 1.082
_refine_ls_R_factor_all 0.0359
_refine_ls_R_factor_gt 0.0326
_refine_ls_shift/su_max 0.001
_refine_ls_shift/su_mean 0.000
_refine_ls_structure_factor_coef Fsqd
_refine_ls_weighting_details 'calc w=1/[\s^2^(Fo^2^)+(0.1000P)^2^+0.0000P] where P=(Fo^2^+2Fc^2^)/3'
_refine_ls_weighting_scheme calc
_refine_ls_wR_factor_gt 0.1191
_refine_ls_wR_factor_ref 0.1284
_reflns_number_gt 8844
_reflns_number_total 9601
_reflns_threshold_expression >2sigma(I)
_cod_data_source_file c5dt01554e2.cif
_cod_data_source_block g:\xraypa~2\cu-905~1\cu-905
_cod_depositor_comments 'Adding full bibliography for 7035150--7035151.cif.'
_cod_original_cell_volume 2667.97(14)
_cod_original_sg_symbol_H-M P-1
_cod_database_code 7035151

loop_
_symmetry_equiv_pos_as_xyz
'x, y, z'
'-x, -y, -z'

loop_
_atom_site_label
_atom_site_type_symbol
_atom_site_fract_x
_atom_site_fract_y
_atom_site_fract_z
_atom_site_U_iso_or_equiv
_atom_site_adp_type
_atom_site_occupancy
_atom_site_symmetry_multiplicity
_atom_site_calc_flag
_atom_site_refinement_flags
Ge1 Ge 0.306897(16) 0.312488(14) 0.146655(13) 0.02529(9) Uani 1 1 d .
Si1 Si 0.31743(4) 0.32113(3) 0.30449(3) 0.02373(12) Uani 1 1 d .
F1 F -0.04818(9) 0.05191(8) -0.12508(8) 0.0366(3) Uani 1 1 d .
N1 N 0.41576(12) 0.28085(10) 0.21708(9) 0.0207(3) Uani 1 1 d .
C1 C 0.50386(14) 0.22080(11) 0.21036(10) 0.0186(3) Uani 1 1 d .
B1 B 0.13847(17) 0.17496(13) -0.25575(12) 0.0224(4) Uani 1 1 d .
Si2 Si 0.07296(4) 0.38490(4) 0.26718(3) 0.02753(13) Uani 1 1 d .
F2 F -0.13937(11) 0.05160(9) 0.03942(8) 0.0426(3) Uani 1 1 d .
N2 N 0.59571(11) 0.21587(9) 0.24366(9) 0.0195(3) Uani 1 1 d .
C2 C 0.66634(15) 0.14173(12) 0.22063(11) 0.0232(3) Uani 1 1 d .
H2 H 0.7363 0.1233 0.2356 0.028 Uiso 1 1 calc R
F3 F -0.06396(13) 0.18294(11) 0.10799(8) 0.0514(3) Uani 1 1 d .
N3 N 0.51722(12) 0.15033(10) 0.16745(9) 0.0217(3) Uani 1 1 d .
C3 C 0.61786(15) 0.10112(12) 0.17360(11) 0.0250(3) Uani 1 1 d .
H3 H 0.6468 0.0487 0.1492 0.030 Uiso 1 1 calc R
F4 F 0.09519(13) 0.32238(11) 0.00145(9) 0.0550(4) Uani 1 1 d .
N4 N 0.21696(13) 0.34522(11) 0.24607(10) 0.0263(3) Uani 1 1 d .
C4 C 0.62584(13) 0.28438(12) 0.28540(11) 0.0212(3) Uani 1 1 d .
F5 F 0.18261(11) 0.32836(8) -0.16483(8) 0.0433(3) Uani 1 1 d .
C5 C 0.66514(14) 0.37564(12) 0.23464(12) 0.0251(4) Uani 1 1 d .
F6 F 0.20765(9) 0.33925(8) -0.41963(7) 0.0300(2) Uani 1 1 d .
C6 C 0.69476(16) 0.44049(13) 0.27621(14) 0.0314(4) Uani 1 1 d .
H6 H 0.7198 0.5036 0.2446 0.038 Uiso 1 1 calc R
F7 F 0.41295(10) 0.42989(8) -0.48627(7) 0.0319(2) Uani 1 1 d .
C7 C 0.68800(16) 0.41399(13) 0.36269(14) 0.0316(4) Uani 1 1 d .
H7 H 0.7078 0.4592 0.3899 0.038 Uiso 1 1 calc R
F8 F 0.58460(9) 0.39413(8) -0.40523(7) 0.0320(2) Uani 1 1 d .
C8 C 0.65280(15) 0.32247(13) 0.41009(12) 0.0271(4) Uani 1 1 d .
H8 H 0.6502 0.3055 0.4692 0.033 Uiso 1 1 calc R
F9 F 0.54272(10) 0.25662(9) -0.25617(8) 0.0383(3) Uani 1 1 d .
C9 C 0.62089(14) 0.25430(12) 0.37267(11) 0.0229(3) Uani 1 1 d .
F10 F 0.33977(10) 0.15753(8) -0.19075(7) 0.0360(3) Uani 1 1 d .
C10 C 0.68267(17) 0.40330(13) 0.13780(13) 0.0317(4) Uani 1 1 d .
H10 H 0.6471 0.3511 0.1220 0.038 Uiso 1 1 calc R
F11 F -0.05105(12) 0.31763(9) -0.23127(9) 0.0464(3) Uani 1 1 d .
C11 C 0.8148(2) 0.4118(2) 0.08911(16) 0.0601(7) Uani 1 1 d .
H11A H 0.8258 0.4212 0.0271 0.090 Uiso 1 1 calc R
H11B H 0.8525 0.3535 0.1096 0.090 Uiso 1 1 calc R
H11C H 0.8504 0.4662 0.0996 0.090 Uiso 1 1 calc R
F12 F -0.21211(12) 0.35558(10) -0.31279(11) 0.0572(4) Uani 1 1 d .
C12 C 0.6247(3) 0.4944(2) 0.10949(18) 0.0612(7) Uani 1 1 d .
H12A H 0.5405 0.4886 0.1409 0.092 Uiso 1 1 calc R
H12B H 0.6351 0.5065 0.0473 0.092 Uiso 1 1 calc R
H12C H 0.6608 0.5472 0.1218 0.092 Uiso 1 1 calc R
F13 F -0.20887(13) 0.27087(12) -0.44385(11) 0.0604(4) Uani 1 1 d .
C13 C 0.59158(16) 0.15250(12) 0.42473(11) 0.0264(4) Uani 1 1 d .
H13 H 0.5523 0.1189 0.3937 0.032 Uiso 1 1 calc R
F14 F -0.03986(14) 0.14586(11) -0.48856(9) 0.0569(4) Uani 1 1 d .
C14 C 0.70605(18) 0.10144(14) 0.43045(13) 0.0351(4) Uani 1 1 d .
H14A H 0.7576 0.1031 0.3721 0.053 Uiso 1 1 calc R
H14B H 0.6869 0.0352 0.4625 0.053 Uiso 1 1 calc R
H14C H 0.7462 0.1336 0.4604 0.053 Uiso 1 1 calc R
F15 F 0.12037(11) 0.10406(9) -0.40603(8) 0.0429(3) Uani 1 1 d .
C15 C 0.5085(2) 0.14499(15) 0.51667(13) 0.0386(5) Uani 1 1 d .
H15A H 0.5480 0.1732 0.5497 0.058 Uiso 1 1 calc R
H15B H 0.4880 0.0780 0.5453 0.058 Uiso 1 1 calc R
H15C H 0.4368 0.1791 0.5136 0.058 Uiso 1 1 calc R
C16 C 0.44374(15) 0.13699(12) 0.11654(12) 0.0233(3) Uani 1 1 d .
C17 C 0.33263(16) 0.09150(13) 0.15888(13) 0.0288(4) Uani 1 1 d .
C18 C 0.26179(19) 0.08481(14) 0.10679(16) 0.0397(5) Uani 1 1 d .
H18 H 0.1853 0.0558 0.1328 0.048 Uiso 1 1 calc R
C19 C 0.3007(2) 0.11944(15) 0.01862(15) 0.0416(5) Uani 1 1 d .
H19 H 0.2509 0.1134 -0.0152 0.050 Uiso 1 1 calc R
C20 C 0.41140(19) 0.16303(15) -0.02149(14) 0.0356(4) Uani 1 1 d .
H20 H 0.4371 0.1858 -0.0825 0.043 Uiso 1 1 calc R
C21 C 0.48513(16) 0.17370(13) 0.02697(12) 0.0279(4) Uani 1 1 d .
C22 C 0.29479(17) 0.04887(13) 0.25520(13) 0.0332(4) Uani 1 1 d .
H22 H 0.3316 0.0892 0.2825 0.040 Uiso 1 1 calc R
C23 C 0.1615(2) 0.04764(18) 0.29627(17) 0.0505(6) Uani 1 1 d .
H23A H 0.1322 0.1109 0.2785 0.076 Uiso 1 1 calc R
H23B H 0.1432 0.0300 0.3593 0.076 Uiso 1 1 calc R
H23C H 0.1236 0.0012 0.2773 0.076 Uiso 1 1 calc R
C24 C 0.3403(2) -0.05132(16) 0.27524(16) 0.0468(5) Uani 1 1 d .
H24A H 0.3066 -0.0924 0.2485 0.070 Uiso 1 1 calc R
H24B H 0.3172 -0.0768 0.3379 0.070 Uiso 1 1 calc R
H24C H 0.4263 -0.0490 0.2522 0.070 Uiso 1 1 calc R
C25 C 0.60484(17) 0.22469(14) -0.01781(12) 0.0319(4) Uani 1 1 d .
H25 H 0.6453 0.2232 0.0271 0.038 Uiso 1 1 calc R
C26 C 0.5923(2) 0.32895(17) -0.05982(17) 0.0507(6) Uani 1 1 d .
H26A H 0.5502 0.3324 -0.1028 0.076 Uiso 1 1 calc R
H26B H 0.6706 0.3597 -0.0882 0.076 Uiso 1 1 calc R
H26C H 0.5482 0.3615 -0.0154 0.076 Uiso 1 1 calc R
C27 C 0.6815(2) 0.1741(2) -0.08439(16) 0.0511(6) Uani 1 1 d .
H27A H 0.6890 0.1077 -0.0563 0.077 Uiso 1 1 calc R
H27B H 0.7596 0.2057 -0.1093 0.077 Uiso 1 1 calc R
H27C H 0.6450 0.1763 -0.1303 0.077 Uiso 1 1 calc R
C28 C 0.36854(17) 0.42785(15) 0.32781(15) 0.0371(5) Uani 1 1 d .
H28A H 0.3892 0.4790 0.2752 0.056 Uiso 1 1 calc R
H28B H 0.4379 0.4131 0.3480 0.056 Uiso 1 1 calc R
H28C H 0.3058 0.4482 0.3726 0.056 Uiso 1 1 calc R
C29 C 0.2719(2) 0.22356(17) 0.40269(13) 0.0416(5) Uani 1 1 d .
H29A H 0.2294 0.2496 0.4521 0.062 Uiso 1 1 calc R
H29B H 0.3417 0.1918 0.4137 0.062 Uiso 1 1 calc R
H29C H 0.2203 0.1776 0.3944 0.062 Uiso 1 1 calc R
C30 C 0.06576(18) 0.48059(15) 0.17305(15) 0.0403(5) Uani 1 1 d .
H30A H 0.1239 0.5314 0.1633 0.060 Uiso 1 1 calc R
H30B H -0.0132 0.5062 0.1845 0.060 Uiso 1 1 calc R
H30C H 0.0828 0.4546 0.1216 0.060 Uiso 1 1 calc R
C31 C -0.02796(17) 0.28367(15) 0.28000(16) 0.0395(5) Uani 1 1 d .
H31A H -0.0044 0.2591 0.2277 0.059 Uiso 1 1 calc R
H31B H -0.1087 0.3054 0.2894 0.059 Uiso 1 1 calc R
H31C H -0.0240 0.2332 0.3297 0.059 Uiso 1 1 calc R
C32 C 0.03395(19) 0.42861(19) 0.36826(15) 0.0463(5) Uani 1 1 d .
H32A H 0.0416 0.3772 0.4162 0.069 Uiso 1 1 calc R
H32B H -0.0473 0.4494 0.3810 0.069 Uiso 1 1 calc R
H32C H 0.0871 0.4822 0.3608 0.069 Uiso 1 1 calc R
C33 C 0.07825(14) 0.18649(12) -0.15507(11) 0.0229(3) Uani 1 1 d .
C34 C -0.00711(15) 0.12034(12) -0.09768(12) 0.0254(4) Uani 1 1 d .
C35 C -0.05685(15) 0.11881(13) -0.01098(12) 0.0300(4) Uani 1 1 d .
C36 C -0.02108(17) 0.18594(15) 0.02321(12) 0.0334(4) Uani 1 1 d .
C37 C 0.06037(17) 0.25474(14) -0.03082(13) 0.0332(4) Uani 1 1 d .
C38 C 0.10597(16) 0.25487(13) -0.11719(12) 0.0282(4) Uani 1 1 d .
C39 C 0.26103(14) 0.24125(12) -0.30102(11) 0.0223(3) Uani 1 1 d .
C40 C 0.28791(14) 0.31285(12) -0.37604(11) 0.0217(3) Uani 1 1 d .
C41 C 0.39409(15) 0.36367(12) -0.41231(11) 0.0242(3) Uani 1 1 d .
C42 C 0.48117(15) 0.34533(12) -0.37208(11) 0.0234(3) Uani 1 1 d .
C43 C 0.45949(15) 0.27489(13) -0.29716(12) 0.0257(4) Uani 1 1 d .
C44 C 0.35326(16) 0.22492(13) -0.26503(11) 0.0257(4) Uani 1 1 d .
C45 C 0.04145(14) 0.20427(12) -0.31021(11) 0.0233(3) Uani 1 1 d .
C46 C -0.04547(17) 0.26958(13) -0.29288(13) 0.0305(4) Uani 1 1 d .
C47 C -0.12957(17) 0.29265(14) -0.33491(15) 0.0367(5) Uani 1 1 d .
C48 C -0.12783(18) 0.25039(15) -0.40179(15) 0.0408(5) Uani 1 1 d .
C49 C -0.04317(19) 0.18687(15) -0.42345(13) 0.0357(4) Uani 1 1 d .
C50 C 0.03889(16) 0.16558(13) -0.37808(12) 0.0297(4) Uani 1 1 d .
C51 C 0.17554(16) 0.06393(12) -0.25212(12) 0.0270(4) Uani 1 1 d .
H51A H 0.2385 0.0607 -0.3047 0.040 Uiso 1 1 calc R
H51B H 0.1070 0.0254 -0.2478 0.040 Uiso 1 1 calc R
H51C H 0.2033 0.0395 -0.2016 0.040 Uiso 1 1 calc R

loop_
_atom_site_aniso_label
_atom_site_aniso_U_11
_atom_site_aniso_U_22
_atom_site_aniso_U_33
_atom_site_aniso_U_23
_atom_site_aniso_U_13
_atom_site_aniso_U_12
Ge1 0.02038(14) 0.03330(14) 0.02445(14) -0.00897(9) -0.00894(9) 0.00652(9)
Si1 0.0189(2) 0.0302(2) 0.0252(2) -0.01166(19) -0.00763(18) 0.00402(18)
F1 0.0286(6) 0.0375(6) 0.0411(7) -0.0128(5) -0.0018(5) -0.0135(5)
N1 0.0176(6) 0.0231(7) 0.0228(7) -0.0069(5) -0.0069(5) 0.0018(5)
C1 0.0161(7) 0.0195(7) 0.0187(8) -0.0028(6) -0.0042(6) -0.0008(6)
B1 0.0219(9) 0.0224(8) 0.0227(9) -0.0037(7) -0.0075(7) 0.0019(7)
Si2 0.0164(2) 0.0346(3) 0.0330(3) -0.0126(2) -0.00626(19) 0.00484(19)
F2 0.0353(6) 0.0394(6) 0.0360(6) 0.0018(5) 0.0080(5) -0.0077(5)
N2 0.0169(6) 0.0218(6) 0.0217(7) -0.0072(5) -0.0070(5) 0.0006(5)
C2 0.0207(8) 0.0237(8) 0.0265(9) -0.0068(6) -0.0089(7) 0.0069(6)
F3 0.0537(8) 0.0693(9) 0.0253(6) -0.0178(6) 0.0028(6) -0.0009(7)
N3 0.0209(7) 0.0235(6) 0.0224(7) -0.0079(5) -0.0074(6) 0.0036(5)
C3 0.0249(8) 0.0269(8) 0.0262(9) -0.0100(7) -0.0097(7) 0.0078(7)
F4 0.0547(8) 0.0648(9) 0.0495(8) -0.0391(7) 0.0002(6) -0.0138(7)
N4 0.0185(7) 0.0335(8) 0.0292(8) -0.0120(6) -0.0072(6) 0.0035(6)
C4 0.0154(7) 0.0242(8) 0.0268(9) -0.0091(7) -0.0083(6) 0.0033(6)
F5 0.0448(7) 0.0338(6) 0.0411(7) -0.0143(5) 0.0089(5) -0.0188(5)
C5 0.0165(7) 0.0261(8) 0.0338(10) -0.0059(7) -0.0101(7) 0.0003(6)
F6 0.0254(5) 0.0337(5) 0.0288(5) 0.0048(4) -0.0138(4) -0.0031(4)
C6 0.0227(8) 0.0244(8) 0.0489(12) -0.0082(8) -0.0137(8) 0.0025(7)
F7 0.0318(5) 0.0329(5) 0.0264(5) 0.0038(4) -0.0088(4) -0.0087(4)
C7 0.0251(9) 0.0307(9) 0.0481(12) -0.0204(8) -0.0162(8) 0.0053(7)
F8 0.0213(5) 0.0360(6) 0.0374(6) -0.0071(5) -0.0070(4) -0.0076(4)
C8 0.0247(8) 0.0343(9) 0.0304(9) -0.0168(7) -0.0135(7) 0.0063(7)
F9 0.0272(5) 0.0503(7) 0.0400(6) -0.0028(5) -0.0195(5) -0.0026(5)
C9 0.0187(8) 0.0248(8) 0.0277(9) -0.0090(7) -0.0086(7) 0.0052(6)
F10 0.0326(6) 0.0461(6) 0.0270(6) 0.0062(5) -0.0161(5) -0.0046(5)
C10 0.0303(9) 0.0292(9) 0.0340(10) 0.0012(7) -0.0129(8) -0.0057(7)
F11 0.0530(8) 0.0403(6) 0.0622(8) -0.0270(6) -0.0323(7) 0.0229(6)
C11 0.0435(13) 0.086(2) 0.0362(12) 0.0018(12) -0.0036(10) 0.0106(13)
F12 0.0431(7) 0.0528(8) 0.0854(11) -0.0172(7) -0.0349(7) 0.0214(6)
C12 0.0706(18) 0.0581(15) 0.0476(14) 0.0047(12) -0.0222(13) 0.0214(13)
F13 0.0513(8) 0.0711(9) 0.0727(10) -0.0047(8) -0.0485(8) 0.0025(7)
C13 0.0303(9) 0.0279(8) 0.0232(9) -0.0070(7) -0.0106(7) 0.0015(7)
F14 0.0723(10) 0.0706(9) 0.0429(8) -0.0167(7) -0.0368(7) 0.0003(8)
C14 0.0424(11) 0.0330(9) 0.0357(11) -0.0079(8) -0.0212(9) 0.0076(8)
F15 0.0503(7) 0.0541(7) 0.0286(6) -0.0165(5) -0.0145(5) 0.0163(6)
C15 0.0451(11) 0.0419(11) 0.0256(10) -0.0063(8) -0.0069(9) -0.0002(9)
C16 0.0236(8) 0.0238(8) 0.0283(9) -0.0108(7) -0.0129(7) 0.0038(6)
C17 0.0301(9) 0.0260(8) 0.0355(10) -0.0115(7) -0.0139(8) -0.0010(7)
C18 0.0336(10) 0.0345(10) 0.0574(14) -0.0103(9) -0.0222(10) -0.0063(8)
C19 0.0472(12) 0.0426(11) 0.0499(13) -0.0144(10) -0.0339(11) 0.0016(9)
C20 0.0433(11) 0.0393(10) 0.0335(10) -0.0137(8) -0.0218(9) 0.0063(9)
C21 0.0296(9) 0.0295(8) 0.0299(9) -0.0131(7) -0.0125(7) 0.0074(7)
C22 0.0337(10) 0.0283(9) 0.0372(10) -0.0076(8) -0.0090(8) -0.0082(7)
C23 0.0368(12) 0.0455(12) 0.0584(15) -0.0035(11) -0.0033(10) -0.0089(10)
C24 0.0557(14) 0.0371(11) 0.0425(12) -0.0012(9) -0.0130(10) 0.0022(10)
C25 0.0304(9) 0.0400(10) 0.0254(9) -0.0080(8) -0.0085(8) 0.0049(8)
C26 0.0388(12) 0.0444(12) 0.0567(15) -0.0029(11) -0.0026(11) -0.0005(10)
C27 0.0414(12) 0.0695(16) 0.0412(13) -0.0206(11) -0.0065(10) 0.0218(11)
C28 0.0295(9) 0.0448(11) 0.0493(12) -0.0297(10) -0.0160(9) 0.0071(8)
C29 0.0394(11) 0.0528(12) 0.0277(10) -0.0051(9) -0.0061(9) 0.0030(9)
C30 0.0326(10) 0.0395(11) 0.0510(13) -0.0088(9) -0.0179(9) 0.0083(8)
C31 0.0220(9) 0.0427(11) 0.0539(13) -0.0147(10) -0.0088(9) 0.0004(8)
C32 0.0304(10) 0.0673(15) 0.0440(13) -0.0295(11) -0.0037(9) 0.0115(10)
C33 0.0189(8) 0.0241(8) 0.0234(9) -0.0027(6) -0.0051(6) 0.0012(6)
C34 0.0193(8) 0.0263(8) 0.0296(9) -0.0057(7) -0.0064(7) -0.0008(6)
C35 0.0200(8) 0.0328(9) 0.0281(9) 0.0005(7) 0.0008(7) -0.0003(7)
C36 0.0300(9) 0.0449(11) 0.0216(9) -0.0106(8) -0.0004(7) 0.0046(8)
C37 0.0304(9) 0.0400(10) 0.0323(10) -0.0184(8) -0.0061(8) -0.0002(8)
C38 0.0252(8) 0.0271(8) 0.0292(9) -0.0084(7) -0.0014(7) -0.0054(7)
C39 0.0196(8) 0.0280(8) 0.0201(8) -0.0069(6) -0.0062(6) 0.0015(6)
C40 0.0195(8) 0.0246(8) 0.0215(8) -0.0060(6) -0.0066(6) 0.0019(6)
C41 0.0252(8) 0.0237(8) 0.0210(8) -0.0037(6) -0.0039(7) -0.0011(6)
C42 0.0188(8) 0.0257(8) 0.0258(9) -0.0100(7) -0.0035(7) -0.0015(6)
C43 0.0207(8) 0.0333(9) 0.0274(9) -0.0095(7) -0.0118(7) 0.0020(7)
C44 0.0259(8) 0.0307(9) 0.0198(8) -0.0039(7) -0.0074(7) 0.0011(7)
C45 0.0194(8) 0.0227(8) 0.0253(8) 0.0010(6) -0.0074(7) -0.0042(6)
C46 0.0298(9) 0.0281(9) 0.0352(10) -0.0058(7) -0.0132(8) -0.0017(7)
C47 0.0247(9) 0.0320(10) 0.0535(13) -0.0021(9) -0.0179(9) 0.0031(7)
C48 0.0330(10) 0.0427(11) 0.0471(12) 0.0079(9) -0.0257(9) -0.0078(9)
C49 0.0421(11) 0.0390(10) 0.0294(10) -0.0017(8) -0.0194(9) -0.0088(9)
C50 0.0280(9) 0.0310(9) 0.0275(9) -0.0002(7) -0.0092(7) -0.0031(7)
C51 0.0284(9) 0.0261(8) 0.0262(9) -0.0045(7) -0.0093(7) 0.0033(7)

loop_
_atom_type_symbol
_atom_type_description
_atom_type_scat_dispersion_real
_atom_type_scat_dispersion_imag
_atom_type_scat_source
C C 0.0181 0.0091 'International Tables Vol C Tables 4.2.6.8 and 6.1.1.4'
H H 0.0000 0.0000 'International Tables Vol C Tables 4.2.6.8 and 6.1.1.4'
B B 0.0090 0.0039 'International Tables Vol C Tables 4.2.6.8 and 6.1.1.4'
N N 0.0311 0.0180 'International Tables Vol C Tables 4.2.6.8 and 6.1.1.4'
F F 0.0727 0.0534 'International Tables Vol C Tables 4.2.6.8 and 6.1.1.4'
Si Si 0.2541 0.3302 'International Tables Vol C Tables 4.2.6.8 and 6.1.1.4'
Ge Ge -1.0885 0.8855 'International Tables Vol C Tables 4.2.6.8 and 6.1.1.4'

loop_
_geom_angle_atom_site_label_1
_geom_angle_atom_site_label_2
_geom_angle_atom_site_label_3
_geom_angle
N4 Ge1 N1 80.54(6)
N4 Ge1 Si1 39.40(5)
N1 Ge1 Si1 41.19(4)
N4 Si1 N1 89.13(7)
N4 Si1 C28 113.19(9)
N1 Si1 C28 115.45(8)
N4 Si1 C29 115.03(9)
N1 Si1 C29 111.09(9)
C28 Si1 C29 111.35(11)
N4 Si1 Ge1 42.46(5)
N1 Si1 Ge1 46.72(5)
C28 Si1 Ge1 123.53(8)
C29 Si1 Ge1 125.11(8)
C1 N1 Si1 134.31(12)
C1 N1 Ge1 129.34(11)
Si1 N1 Ge1 92.09(6)
N1 C1 N2 128.84(14)
N1 C1 N3 124.91(15)
N2 C1 N3 106.25(13)
C51 B1 C39 106.85(14)
C51 B1 C45 110.83(14)
C39 B1 C45 111.93(14)
C51 B1 C33 108.34(14)
C39 B1 C33 109.92(13)
C45 B1 C33 108.90(13)
N4 Si2 C30 107.88(9)
N4 Si2 C31 108.47(8)
C30 Si2 C31 109.58(10)
N4 Si2 C32 109.34(9)
C30 Si2 C32 111.49(11)
C31 Si2 C32 110.00(11)
C1 N2 C2 109.15(13)
C1 N2 C4 125.69(13)
C2 N2 C4 124.59(13)
C3 C2 N2 107.74(14)
C1 N3 C3 109.93(14)
C1 N3 C16 123.59(14)
C3 N3 C16 126.18(14)
C2 C3 N3 106.93(14)
Si1 N4 Si2 134.66(9)
Si1 N4 Ge1 98.14(7)
Si2 N4 Ge1 127.18(9)
C9 C4 C5 123.77(15)
C9 C4 N2 118.28(14)
C5 C4 N2 117.83(15)
C6 C5 C4 116.84(17)
C6 C5 C10 120.26(16)
C4 C5 C10 122.81(15)
C7 C6 C5 120.87(17)
C8 C7 C6 120.78(16)
C7 C8 C9 121.28(17)
C4 C9 C8 116.39(16)
C4 C9 C13 123.64(14)
C8 C9 C13 119.83(16)
C12 C10 C5 113.24(18)
C12 C10 C11 109.9(2)
C5 C10 C11 109.66(17)
C9 C13 C15 113.33(15)
C9 C13 C14 109.77(15)
C15 C13 C14 109.05(16)
C21 C16 C17 123.48(16)
C21 C16 N3 117.88(15)
C17 C16 N3 118.58(16)
C18 C17 C16 116.36(18)
C18 C17 C22 122.34(17)
C16 C17 C22 121.26(16)
C19 C18 C17 121.35(19)
C18 C19 C20 120.98(18)
C19 C20 C21 120.4(2)
C20 C21 C16 117.37(18)
C20 C21 C25 119.75(18)
C16 C21 C25 122.88(16)
C17 C22 C23 113.10(19)
C17 C22 C24 110.77(17)
C23 C22 C24 110.17(18)
C21 C25 C26 111.38(17)
C21 C25 C27 111.20(17)
C26 C25 C27 110.62(19)
C34 C33 C38 112.63(15)
C34 C33 B1 119.74(15)
C38 C33 B1 127.58(15)
F1 C34 C35 115.07(15)
F1 C34 C33 120.21(16)
C35 C34 C33 124.71(16)
F2 C35 C36 120.26(17)
F2 C35 C34 120.19(17)
C36 C35 C34 119.54(17)
F3 C36 C37 121.12(18)
F3 C36 C35 120.48(18)
C37 C36 C35 118.39(17)
F4 C37 C36 119.21(17)
F4 C37 C38 120.57(17)
C36 C37 C38 120.22(17)
F5 C38 C37 114.86(16)
F5 C38 C33 120.76(16)
C37 C38 C33 124.38(17)
C40 C39 C44 112.70(15)
C40 C39 B1 127.52(15)
C44 C39 B1 119.73(15)
F6 C40 C41 114.37(15)
F6 C40 C39 120.91(14)
C41 C40 C39 124.71(16)
F7 C41 C42 120.03(15)
F7 C41 C40 120.35(16)
C42 C41 C40 119.61(16)
F8 C42 C43 120.71(16)
F8 C42 C41 120.99(16)
C43 C42 C41 118.30(15)
F9 C43 C44 121.05(16)
F9 C43 C42 119.31(15)
C44 C43 C42 119.65(16)
F10 C44 C43 115.36(16)
F10 C44 C39 119.61(15)
C43 C44 C39 124.99(17)
C50 C45 C46 112.93(16)
C50 C45 B1 123.03(15)
C46 C45 B1 124.04(15)
F11 C46 C47 114.47(17)
F11 C46 C45 120.28(16)
C47 C46 C45 125.24(18)
F12 C47 C46 121.30(19)
F12 C47 C48 119.91(18)
C46 C47 C48 118.79(19)
F13 C48 C49 120.6(2)
F13 C48 C47 120.4(2)
C49 C48 C47 119.05(18)
F14 C49 C48 119.71(19)
F14 C49 C50 120.7(2)
C48 C49 C50 119.61(19)
F15 C50 C45 120.76(16)
F15 C50 C49 114.88(17)
C45 C50 C49 124.35(18)

loop_
_geom_bond_atom_site_label_1
_geom_bond_atom_site_label_2
_geom_bond_distance
Ge1 N4 1.8437(15)
Ge1 N1 1.9694(14)
Ge1 Si1 2.7034(5)
Si1 N4 1.7332(16)
Si1 N1 1.7814(14)
Si1 C28 1.8426(19)
Si1 C29 1.849(2)
F1 C34 1.344(2)
N1 C1 1.335(2)
C1 N2 1.358(2)
C1 N3 1.357(2)
B1 C51 1.644(2)
B1 C39 1.652(2)
B1 C45 1.657(2)
B1 C33 1.664(2)
Si2 N4 1.7499(15)
Si2 C30 1.857(2)
Si2 C31 1.861(2)
Si2 C32 1.863(2)
F2 C35 1.347(2)
N2 C2 1.395(2)
N2 C4 1.446(2)
C2 C3 1.342(2)
F3 C36 1.344(2)
N3 C3 1.390(2)
N3 C16 1.432(2)
F4 C37 1.351(2)
C4 C9 1.402(2)
C4 C5 1.403(2)
F5 C38 1.356(2)
C5 C6 1.399(3)
C5 C10 1.522(3)
F6 C40 1.358(2)
C6 C7 1.381(3)
F7 C41 1.338(2)
C7 C8 1.382(3)
F8 C42 1.3403(19)
C8 C9 1.401(2)
F9 C43 1.348(2)
C9 C13 1.519(2)
F10 C44 1.357(2)
C10 C12 1.509(3)
C10 C11 1.536(3)
F11 C46 1.354(2)
F12 C47 1.346(2)
F13 C48 1.340(2)
C13 C15 1.540(3)
C13 C14 1.545(3)
F14 C49 1.344(2)
F15 C50 1.348(2)
C16 C21 1.403(3)
C16 C17 1.405(3)
C17 C18 1.398(3)
C17 C22 1.514(3)
C18 C19 1.377(3)
C19 C20 1.387(3)
C20 C21 1.391(3)
C21 C25 1.523(3)
C22 C23 1.530(3)
C22 C24 1.528(3)
C25 C26 1.531(3)
C25 C27 1.528(3)
C33 C34 1.389(2)
C33 C38 1.388(2)
C34 C35 1.386(3)
C35 C36 1.372(3)
C36 C37 1.370(3)
C37 C38 1.380(3)
C39 C40 1.387(2)
C39 C44 1.389(2)
C40 C41 1.382(2)
C41 C42 1.380(3)
C42 C43 1.379(3)
C43 C44 1.375(3)
C45 C50 1.383(3)
C45 C46 1.390(3)
C46 C47 1.374(3)
C47 C48 1.386(3)
C48 C49 1.366(3)
C49 C50 1.389(3)
